data_2208450
loop_
_publ_author_name
'Ballirano, Paolo'
'Belardi, Girolamo'

_publ_section_title
;
 Rietveld refinement of the Tutton salt K~2~[Fe(H~2~O)~6~](SO~4~)~2~
;
_journal_coeditor_code WM6137
_journal_issue 3
_journal_name_full 'Acta Crystallographica Section E'
_journal_page_first i58
_journal_page_last i60
_journal_paper_doi 10.1107/S1600536806005514
_journal_volume 62
_journal_year 2006
_chemical_formula_iupac 'K2 [Fe (H2 O)6] (S O4)2'
_chemical_formula_moiety '2K +, Fe H12 O6 2+, 2O4 S 2-'
_chemical_formula_structural 'K2 [Fe (H2 O)6] (S O4)2'
_chemical_formula_sum 'Fe H12 K2 O14 S2'
_chemical_formula_weight 434.29
_chemical_name_systematic
;
Dipotassium hexaaquairon(II) bis(sulfate)
;
_space_group_IT_number 14
_symmetry_cell_setting monoclinic
_symmetry_space_group_name_Hall '-P 2yab'
_symmetry_space_group_name_H-M 'P 1 21/a 1'
_cell_angle_alpha 90
_cell_angle_beta 104.5478(16)
_cell_angle_gamma 90
_cell_formula_units_Z 2
_cell_length_a 9.0766(3)
_cell_length_b 12.2646(4)
_cell_length_c 6.1689(2)
_cell_measurement_temperature 298
_cell_volume 664.71(4)
_computing_cell_refinement 'TOPAS (Bruker, 2005)'
_computing_data_collection 'XRD COMMANDER (Bruker, 2004)'
_computing_molecular_graphics 'ATOMS (Dowty, 2000)'
_computing_publication_material TOPAS
_computing_structure_refinement TOPAS
_computing_structure_solution 'coordinates taken from isotypic compound'
_diffrn_ambient_temperature 295
_diffrn_measurement_device_type 'Bruker AXS D8Focus'
_diffrn_measurement_method step
_diffrn_reflns_limit_h_max 11
_diffrn_reflns_limit_h_min 0
_diffrn_reflns_limit_k_max 15
_diffrn_reflns_limit_k_min 0
_diffrn_reflns_limit_l_max 8
_diffrn_reflns_limit_l_min 0
_exptl_absorpt_coefficient_mu 18.355
_exptl_absorpt_correction_type cylinder
_exptl_absorpt_process_details
;
Sabine <i>et al.</i> (1998)
;
_exptl_crystal_density_diffrn 2.170
_exptl_crystal_density_method 'not measured'
_exptl_crystal_F_000 440
_refine_ls_extinction_method none
_refine_ls_goodness_of_fit_all 1.04
_refine_ls_hydrogen_treatment noref
_refine_ls_matrix_type full
_refine_ls_number_constraints 0
_refine_ls_number_parameters 95
_refine_ls_number_restraints 0
_refine_ls_shift/su_max 0.01
_refine_ls_weighting_details 1/[Y~i~]
_refine_ls_weighting_scheme calc
_cod_data_source_file wm6137.cif
_cod_data_source_block I
_cod_depositor_comments
;
The following automatic conversions were performed:
'_geom_bond_publ_flag' value 'Y' changed to 'y' according to
'/home/saulius/struct/CIF-dictionaries/cif_core.dic' dictionary named
'cif_core.dic' version 2.4.1 from 2010-06-29 (18
times).

'_geom_angle_publ_flag' value 'N' changed to 'n' according to
'/home/saulius/struct/CIF-dictionaries/cif_core.dic' dictionary named
'cif_core.dic' version 2.4.1 from 2010-06-29 (15
times).

'_geom_angle_publ_flag' value 'Y' changed to 'y' according to
'/home/saulius/struct/CIF-dictionaries/cif_core.dic' dictionary named
'cif_core.dic' version 2.4.1 from 2010-06-29 (6 times).

Automatic conversion script
Id: cif_fix_enum 1527 2010-12-29 10:47:43Z saulius 

The following automatic conversions were performed:

'_geom_bond_publ_flag' value 'Y' changed to 'y' according to
/home/saulius/struct/CIF-dictionaries/cif_core.dic dictionary named
'cif_core.dic' version 2.4.1 from 2010-06-29 (18
times).

'_geom_angle_publ_flag' value 'N' changed to 'n' according
to /home/saulius/struct/CIF-dictionaries/cif_core.dic dictionary
named 'cif_core.dic' version 2.4.1 from 2010-06-29 (15
times).

'_geom_angle_publ_flag' value 'Y' changed to 'y' according
to /home/saulius/struct/CIF-dictionaries/cif_core.dic dictionary
named 'cif_core.dic' version 2.4.1 from 2010-06-29 (6 times).

Automatic conversion script
Id: cif_fix_values 1715 2011-07-08 13:25:40Z adriana 
;
_cod_original_sg_symbol_H-M 'P 21/a'
_cod_database_code 2208450

loop_
_symmetry_equiv_pos_site_id
_symmetry_equiv_pos_as_xyz
1 +x,+y,+z
2 -x+1/2,+y+1/2,-z
3 -x,-y,-z
4 +x+1/2,-y+1/2,+z

loop_
_atom_site_type_symbol
_atom_site_label
_atom_site_fract_x
_atom_site_fract_y
_atom_site_fract_z
_atom_site_U_iso_or_equiv
_atom_site_occupancy
Fe Fe 0 0 0 0.016(3) 1
K K 0.1325(5) 0.3470(4) 0.3443(8) 0.033(3) 1
S S 0.4114(7) 0.1356(5) -0.2731(10) 0.022(3) 1
O O1 0.2832(14) 0.0612(11) -0.379(2) 0.026(3) 1
O O2 0.4111(16) 0.2300(11) -0.427(2) 0.026(3) 1
O O3 0.3916(16) 0.1690(11) -0.051(2) 0.026(3) 1
O O4 0.5533(14) 0.0746(10) -0.248(2) 0.026(3) 1
O O5 0.1769(14) 0.1134(9) 0.1698(18) 0.017(4) 1
O O6 -0.1717(13) 0.1144(10) 0.0302(18) 0.017(4) 1
O O7 0.0021(14) 0.0695(9) -0.3069(19) 0.017(4) 1
H H11 0.25 0.109 0.077 0.05 1
H H12 0.234 0.096 0.319 0.05 1
H H21 -0.132 0.185 0.073 0.05 1
H H22 -0.281 0.114 0.001 0.05 1
H H31 -0.032 0.141 -0.273 0.05 1
H H32 0.113 0.071 -0.262 0.05 1

loop_
_atom_type_symbol
_atom_type_description
_atom_type_scat_dispersion_real
_atom_type_scat_dispersion_imag
_atom_type_scat_source
O O 0.0492 0.0322 'International Tables Vol C Tables 4.2.6.8 and 6.1.1.4'
H H 0.0000 0.0000 'International Tables Vol C Tables 4.2.6.8 and 6.1.1.4'
Fe Fe -1.1336 3.1974 'International Tables Vol C Tables 4.2.6.8 and 6.1.1.4'
S S 0.3331 0.5567 'International Tables Vol C Tables 4.2.6.8 and 6.1.1.4'
K K 0.3868 1.0657 'International Tables Vol C Tables 4.2.6.8 and 6.1.1.4'

loop_
_diffrn_radiation_type
_diffrn_radiation_wavelength
CuK\a 1.54178

loop_
_geom_angle_atom_site_label_1
_geom_angle_atom_site_label_2
_geom_angle_atom_site_label_3
_geom_angle_site_symmetry_1
_geom_angle_site_symmetry_3
_geom_angle
_geom_angle_publ_flag
O5 Fe O5 1_555 3_555 180.0 n
O5 Fe O6 1_555 1_555 90.2(4) n
O5 Fe O6 1_555 3_555 89.8(4) n
O5 Fe O7 1_555 1_555 89.9(4) n
O5 Fe O7 1_555 3_555 90.1(4) n
O5 Fe O6 3_555 1_555 89.8(4) n
O5 Fe O6 3_555 3_555 90.2(4) n
O5 Fe O7 3_555 1_555 90.1(4) n
O6 Fe O7 3_555 3_555 89.9(4) n
O6 Fe O6 1_555 3_555 180.0 n
O6 Fe O7 1_555 1_555 89.1(4) n
O6 Fe O7 1_555 3_555 90.9(4) n
O6 Fe O7 3_555 1_555 90.9(5) n
O6 Fe O7 3_555 3_555 89.1(5) n
O7 Fe O7 1_555 3_555 180.0 n
O1 S O2 1_555 1_555 108.6(7) y
O1 S O3 1_555 1_555 108.4(6) y
O1 S O4 1_555 1_555 107.6(6) y
O2 S O3 1_555 1_555 112.9(8) y
O2 S O4 1_555 1_555 108.9(6) y
O3 S O4 1_555 1_555 110.5(7) y

loop_
_geom_bond_atom_site_label_1
_geom_bond_atom_site_label_2
_geom_bond_site_symmetry_2
_geom_bond_distance
_geom_bond_publ_flag
Fe O5 1_555 2.183(11) y
Fe O5 3_555 2.183(11) y
Fe O6 1_555 2.140(12) y
Fe O6 3_555 2.140(12) y
Fe O7 1_555 2.081(12) y
Fe O7 3_555 2.081(12) y
K O1 2_555 2.731(13) y
K O2 1_556 2.942(13) y
K O2 4_456 2.890(15) y
K O3 4_455 2.844(13) y
K O4 2_555 3.238(12) y
K O4 4_456 2.946(15) y
K O5 1_555 3.121(12) y
K O6 4_555 2.978(13) y
S O1 1_555 1.493(13) y
S O2 1_555 1.496(15) y
S O3 1_555 1.482(16) y
S O4 1_555 1.464(13) y

loop_
_geom_hbond_atom_site_label_D
_geom_hbond_atom_site_label_H
_geom_hbond_atom_site_label_A
_geom_hbond_site_symmetry_A
_geom_hbond_distance_DH
_geom_hbond_distance_HA
_geom_hbond_distance_DA
_geom_hbond_angle_DHA
O5 H11 O3 1_555 0.98 1.82 2.73(2) 152
O5 H12 O1 1_556 0.96 1.86 2.78(2) 162
O6 H21 O3 4_455 0.95 1.98 2.79(2) 142
O6 H22 O4 1_455 0.96 1.92 2.700(10) 136
O7 H31 O2 4_455 0.97 1.85 2.640(10) 137
O7 H32 O1 1_555 0.98 1.86 2.700(10) 142
